data_7012303
loop_
_publ_author_name
'Dersch, Roland K.'
'Jungclas, Henrik'
'Lindsell, W. Edward'
'Rosair, Georgina M.'

_publ_section_title
;
 Synthesis and structures of monocyclopentadienylniobium complexes with
 bi- and tri-dentate dithiolate ligandsElectronic supplementary
 information (ESI) available: NMR data for compounds 1 and 2 in
 d8-toluene; cyclic voltammogram of compound 1; ESR spectrum of reduced
 compound 1. See http://www.rsc.org/suppdata/dt/b2/b209823g/
;
_journal_issue 1
_journal_name_full 'Dalton Transactions'
_journal_page_first 126
_journal_paper_doi 10.1039/b209823g
_journal_year 2003
_chemical_formula_moiety '(Nb 5+), (C6 H7 1-), (O 2-), (S2 C4 H8 O 2-)'
_chemical_formula_sum 'C10 H15 Nb O2 S2'
_chemical_formula_weight 324.25
_chemical_name_systematic
;
?
;
_space_group_IT_number 2
_symmetry_cell_setting triclinic
_symmetry_space_group_name_Hall '-P 1'
_symmetry_space_group_name_H-M 'P -1'
_atom_sites_solution_hydrogens geom
_atom_sites_solution_primary direct
_atom_sites_solution_secondary difmap
_audit_creation_method SHELXL-97
_cell_angle_alpha 64.180(10)
_cell_angle_beta 75.090(10)
_cell_angle_gamma 87.720(10)
_cell_formula_units_Z 4
_cell_length_a 7.695(2)
_cell_length_b 13.098(3)
_cell_length_c 13.984(3)
_cell_measurement_reflns_used 34
_cell_measurement_temperature 160(2)
_cell_measurement_theta_max 12.48
_cell_measurement_theta_min 5.29
_cell_volume 1221.8(5)
_computing_cell_refinement 'Bruker XSCANS'
_computing_data_collection 'Bruker XSCANS'
_computing_data_reduction 'Bruker SHELXTL'
_computing_molecular_graphics 'Bruker SHELXTL'
_computing_publication_material 'Bruker SHELXTL'
_computing_structure_refinement 'SHELXL-97 (Sheldrick, 1997)'
_computing_structure_solution 'SHELXS-97 (Sheldrick, 1990)'
_diffrn_ambient_temperature 160(2)
_diffrn_measured_fraction_theta_full 0.949
_diffrn_measured_fraction_theta_max 0.949
_diffrn_measurement_device_type 'Bruker P4'
_diffrn_measurement_method '\w scans'
_diffrn_radiation_monochromator graphite
_diffrn_radiation_source 'fine-focus sealed tube'
_diffrn_radiation_type MoK\a
_diffrn_radiation_wavelength 0.71073
_diffrn_reflns_av_R_equivalents 0.0406
_diffrn_reflns_av_sigmaI/netI 0.0527
_diffrn_reflns_limit_h_max 1
_diffrn_reflns_limit_h_min -9
_diffrn_reflns_limit_k_max 13
_diffrn_reflns_limit_k_min -13
_diffrn_reflns_limit_l_max 16
_diffrn_reflns_limit_l_min -16
_diffrn_reflns_number 5044
_diffrn_reflns_theta_full 25.00
_diffrn_reflns_theta_max 25.00
_diffrn_reflns_theta_min 1.81
_diffrn_standards_decay_% 0
_diffrn_standards_interval_count 97
_diffrn_standards_number 3
_exptl_absorpt_coefficient_mu 1.304
_exptl_absorpt_correction_T_max 0.9201
_exptl_absorpt_correction_T_min 0.7515
_exptl_absorpt_correction_type psi-scan
_exptl_absorpt_process_details 'North et al., 1968'
_exptl_crystal_colour red
_exptl_crystal_density_diffrn 1.763
_exptl_crystal_density_method 'not measured'
_exptl_crystal_description plate
_exptl_crystal_F_000 656
_exptl_crystal_size_max 0.42
_exptl_crystal_size_mid 0.24
_exptl_crystal_size_min 0.10
_refine_diff_density_max 0.885
_refine_diff_density_min -0.858
_refine_diff_density_rms 0.116
_refine_ls_extinction_method none
_refine_ls_goodness_of_fit_ref 1.019
_refine_ls_hydrogen_treatment mixed
_refine_ls_matrix_type full
_refine_ls_number_parameters 272
_refine_ls_number_reflns 4082
_refine_ls_number_restraints 0
_refine_ls_restrained_S_all 1.019
_refine_ls_R_factor_all 0.0480
_refine_ls_R_factor_gt 0.0373
_refine_ls_shift/su_max 0.000
_refine_ls_shift/su_mean 0.000
_refine_ls_structure_factor_coef Fsqd
_refine_ls_weighting_details 'calc w1/[\s^2^(Fo^2^)+(0.0510P)^2^+1.1472P] where P(Fo^2^+2Fc^2^)/3'
_refine_ls_weighting_scheme calc
_refine_ls_wR_factor_gt 0.0909
_refine_ls_wR_factor_ref 0.0970
_reflns_number_gt 3462
_reflns_number_total 4082
_reflns_threshold_expression >2sigma(I)
_cod_data_source_file b209823g.txt
_cod_data_source_block 6(194707)
_cod_depositor_comments
;
The following automatic conversions were performed:
'_symmetry_cell_setting' value 'Triclinic' changed to 'triclinic'
according to '/home/saulius/struct/CIF-dictionaries/cif_core.dic'
dictionary named 'cif_core.dic' version 2.4.1 from 2010-06-29.

Automatic conversion script
Id: cif_fix_enum 1527 2010-12-29 10:47:43Z saulius 
;
_cod_original_sg_symbol_H-M P-1
_cod_database_code 7012303

loop_
_symmetry_equiv_pos_as_xyz
'x, y, z'
'-x, -y, -z'

loop_
_atom_site_label
_atom_site_type_symbol
_atom_site_fract_x
_atom_site_fract_y
_atom_site_fract_z
_atom_site_U_iso_or_equiv
_atom_site_adp_type
_atom_site_occupancy
_atom_site_symmetry_multiplicity
_atom_site_calc_flag
_atom_site_refinement_flags
_atom_site_disorder_assembly
_atom_site_disorder_group
Nb1 Nb 0.38006(5) 1.00355(3) 0.24853(3) 0.01856(13) Uani 1 1 d . . .
O1 O 0.4920(5) 1.1170(3) 0.1261(3) 0.0343(8) Uani 1 1 d . . .
S1 S 0.56956(16) 0.84354(11) 0.26115(11) 0.0340(3) Uani 1 1 d . . .
O11 O 0.2825(4) 0.9204(3) 0.1505(2) 0.0265(7) Uani 1 1 d . . .
S2 S 0.05498(16) 1.03270(11) 0.26995(11) 0.0329(3) Uani 1 1 d . . .
C1 C 0.5608(7) 0.8360(4) 0.1360(4) 0.0357(11) Uani 1 1 d . . .
H1A H 0.6255 0.9051 0.0711 0.043 Uiso 1 1 calc R . .
H1B H 0.6213 0.7691 0.1325 0.043 Uiso 1 1 calc R . .
C2 C 0.3692(7) 0.8264(4) 0.1338(4) 0.0325(11) Uani 1 1 d . . .
H2A H 0.3641 0.8309 0.0621 0.039 Uiso 1 1 calc R . .
H2B H 0.3074 0.7528 0.1931 0.039 Uiso 1 1 calc R . .
C3 C 0.0999(7) 0.9219(4) 0.1417(4) 0.0320(11) Uani 1 1 d . . .
H3A H 0.0258 0.8535 0.2027 0.038 Uiso 1 1 calc R . .
H3B H 0.0978 0.9224 0.0710 0.038 Uiso 1 1 calc R . .
C4 C 0.0264(7) 1.0275(4) 0.1473(4) 0.0329(11) Uani 1 1 d . . .
H4A H -0.1032 1.0274 0.1495 0.040 Uiso 1 1 calc R . .
H4B H 0.0910 1.0956 0.0809 0.040 Uiso 1 1 calc R . .
C11 C 0.5075(6) 1.1070(4) 0.3294(4) 0.0238(9) Uani 1 1 d . . .
C12 C 0.3171(6) 1.0990(4) 0.3682(4) 0.0258(10) Uani 1 1 d . . .
H12 H 0.2421 1.1602 0.3493 0.031 Uiso 1 1 calc R . .
C13 C 0.2573(6) 0.9810(4) 0.4416(4) 0.0272(10) Uani 1 1 d . . .
H13 H 0.1365 0.9516 0.4824 0.033 Uiso 1 1 calc R . .
C14 C 0.4051(6) 0.9188(4) 0.4421(4) 0.0267(10) Uani 1 1 d . . .
H14 H 0.4043 0.8388 0.4830 0.032 Uiso 1 1 calc R . .
C15 C 0.5610(6) 0.9957(4) 0.3703(3) 0.0247(9) Uani 1 1 d . . .
H15 H 0.6806 0.9748 0.3533 0.030 Uiso 1 1 calc R . .
C16 C 0.6279(7) 1.2138(4) 0.2551(4) 0.0347(11) Uani 1 1 d . . .
H16A H 0.7319 1.2132 0.2836 0.052 Uiso 1 1 calc R . .
H16B H 0.5607 1.2798 0.2521 0.052 Uiso 1 1 calc R . .
H16C H 0.6699 1.2183 0.1809 0.052 Uiso 1 1 calc R . .
Nb2 Nb 0.14772(5) 0.47599(3) 0.26304(3) 0.01759(12) Uani 1 1 d . . .
O2 O 0.0559(4) 0.5911(3) 0.2820(2) 0.0255(7) Uani 1 1 d . . .
S3 S 0.47799(15) 0.52020(10) 0.21105(9) 0.0273(3) Uani 1 1 d . . .
S4 S -0.07737(16) 0.31657(10) 0.39678(10) 0.0306(3) Uani 1 1 d . . .
C5 C -0.0707(7) 0.3238(4) 0.5229(4) 0.0344(11) Uani 1 1 d . . .
H5A H -0.1170 0.3958 0.5219 0.041 Uiso 1 1 calc R . .
H5B H -0.1484 0.2597 0.5874 0.041 Uiso 1 1 calc R . .
C6 C 0.1198(7) 0.3182(4) 0.5317(4) 0.0337(11) Uani 1 1 d . . .
H6A H 0.1278 0.3303 0.5956 0.040 Uiso 1 1 calc R . .
H6B H 0.1625 0.2429 0.5413 0.040 Uiso 1 1 calc R . .
C7 C 0.4152(7) 0.4126(5) 0.4320(4) 0.0347(11) Uani 1 1 d . . .
H7A H 0.4725 0.3452 0.4276 0.042 Uiso 1 1 calc R . .
H7B H 0.4216 0.4131 0.5016 0.042 Uiso 1 1 calc R . .
C8 C 0.5102(6) 0.5185(4) 0.3361(4) 0.0302(10) Uani 1 1 d . . .
H8A H 0.6405 0.5210 0.3318 0.036 Uiso 1 1 calc R . .
H8B H 0.4610 0.5860 0.3447 0.036 Uiso 1 1 calc R . .
O12 O 0.2289(4) 0.4081(3) 0.4293(2) 0.0259(7) Uani 1 1 d . . .
C21 C 0.0560(6) 0.5679(4) 0.0893(3) 0.0257(10) Uani 1 1 d . . .
C22 C 0.2417(6) 0.5535(4) 0.0629(4) 0.0294(10) Uani 1 1 d . . .
H22 H 0.3365 0.6127 0.0267 0.035 Uiso 1 1 calc R . .
C23 C 0.2629(7) 0.4339(5) 0.1003(4) 0.0330(11) Uani 1 1 d . . .
H23 H 0.3740 0.4008 0.0898 0.040 Uiso 1 1 calc R . .
C24 C 0.0963(7) 0.3758(4) 0.1534(4) 0.0295(10) Uani 1 1 d . . .
H24 H 0.0713 0.2955 0.1863 0.035 Uiso 1 1 calc R . .
C25 C -0.0345(6) 0.4581(4) 0.1504(4) 0.0254(9) Uani 1 1 d . . .
H25 H -0.1605 0.4413 0.1839 0.030 Uiso 1 1 calc R . .
C26 C -0.0280(7) 0.6785(4) 0.0620(4) 0.0358(11) Uani 1 1 d . . .
H26A H -0.1247 0.6796 0.0277 0.054 Uiso 1 1 calc R . .
H26B H 0.0638 0.7413 0.0108 0.054 Uiso 1 1 calc R . .
H26C H -0.0782 0.6873 0.1297 0.054 Uiso 1 1 calc R . .

loop_
_atom_site_aniso_label
_atom_site_aniso_U_11
_atom_site_aniso_U_22
_atom_site_aniso_U_33
_atom_site_aniso_U_23
_atom_site_aniso_U_13
_atom_site_aniso_U_12
Nb1 0.0191(2) 0.0177(2) 0.0208(2) -0.00907(15) -0.00731(15) 0.00135(15)
O1 0.044(2) 0.0319(19) 0.0273(17) -0.0135(14) -0.0071(15) -0.0107(15)
S1 0.0297(6) 0.0333(7) 0.0519(8) -0.0274(6) -0.0179(5) 0.0127(5)
O11 0.0336(17) 0.0226(16) 0.0299(17) -0.0151(13) -0.0128(14) 0.0014(13)
S2 0.0242(6) 0.0419(7) 0.0480(7) -0.0293(6) -0.0189(5) 0.0118(5)
C1 0.038(3) 0.029(3) 0.040(3) -0.021(2) -0.001(2) 0.005(2)
C2 0.046(3) 0.028(3) 0.033(3) -0.021(2) -0.011(2) 0.003(2)
C3 0.037(3) 0.030(3) 0.033(3) -0.012(2) -0.019(2) -0.004(2)
C4 0.031(3) 0.040(3) 0.030(2) -0.011(2) -0.019(2) 0.002(2)
C11 0.027(2) 0.026(2) 0.025(2) -0.0147(18) -0.0129(18) 0.0006(18)
C12 0.029(2) 0.029(2) 0.029(2) -0.019(2) -0.0141(19) 0.0065(19)
C13 0.025(2) 0.036(3) 0.023(2) -0.0152(19) -0.0072(18) -0.0014(19)
C14 0.036(3) 0.022(2) 0.023(2) -0.0085(18) -0.0127(19) -0.0010(19)
C15 0.027(2) 0.030(2) 0.023(2) -0.0138(19) -0.0130(18) 0.0050(19)
C16 0.040(3) 0.025(2) 0.040(3) -0.013(2) -0.014(2) -0.006(2)
Nb2 0.0179(2) 0.0183(2) 0.0190(2) -0.00937(15) -0.00679(14) 0.00229(14)
O2 0.0321(17) 0.0246(16) 0.0248(15) -0.0129(13) -0.0123(13) 0.0040(13)
S3 0.0203(5) 0.0332(6) 0.0319(6) -0.0163(5) -0.0091(4) 0.0023(4)
S4 0.0322(6) 0.0292(6) 0.0270(6) -0.0095(5) -0.0059(5) -0.0089(5)
C5 0.041(3) 0.031(3) 0.027(2) -0.013(2) 0.000(2) -0.008(2)
C6 0.050(3) 0.026(2) 0.023(2) -0.0058(19) -0.015(2) 0.000(2)
C7 0.033(3) 0.040(3) 0.041(3) -0.018(2) -0.025(2) 0.008(2)
C8 0.027(2) 0.034(3) 0.039(3) -0.020(2) -0.018(2) 0.002(2)
O12 0.0292(16) 0.0250(16) 0.0232(15) -0.0073(13) -0.0123(13) 0.0009(13)
C21 0.030(2) 0.030(3) 0.021(2) -0.0121(19) -0.0120(18) 0.0051(19)
C22 0.028(2) 0.040(3) 0.024(2) -0.016(2) -0.0084(19) 0.000(2)
C23 0.032(3) 0.051(3) 0.027(2) -0.027(2) -0.011(2) 0.016(2)
C24 0.043(3) 0.030(3) 0.031(2) -0.022(2) -0.019(2) 0.008(2)
C25 0.026(2) 0.028(2) 0.029(2) -0.0147(19) -0.0127(18) 0.0012(18)
C26 0.047(3) 0.029(3) 0.039(3) -0.015(2) -0.024(2) 0.012(2)

loop_
_atom_type_symbol
_atom_type_description
_atom_type_scat_dispersion_real
_atom_type_scat_dispersion_imag
_atom_type_scat_source
C C 0.0033 0.0016 'International Tables Vol C Tables 4.2.6.8 and 6.1.1.4'
H H 0.0000 0.0000 'International Tables Vol C Tables 4.2.6.8 and 6.1.1.4'
S S 0.1246 0.1234 'International Tables Vol C Tables 4.2.6.8 and 6.1.1.4'
O O 0.0106 0.0060 'International Tables Vol C Tables 4.2.6.8 and 6.1.1.4'
Nb Nb -2.0727 0.6215 'International Tables Vol C Tables 4.2.6.8 and 6.1.1.4'

loop_
_geom_angle_atom_site_label_1
_geom_angle_atom_site_label_2
_geom_angle_atom_site_label_3
_geom_angle
_geom_angle_site_symmetry_1
_geom_angle_site_symmetry_3
_geom_angle_publ_flag
O1 Nb1 O11 90.65(13) . . y
O1 Nb1 C15 101.60(16) . . ?
O11 Nb1 C15 148.91(13) . . ?
O1 Nb1 C12 99.21(16) . . ?
O11 Nb1 C12 150.69(13) . . ?
C15 Nb1 C12 55.52(15) . . ?
O1 Nb1 C11 82.40(15) . . ?
O11 Nb1 C11 172.91(13) . . ?
C15 Nb1 C11 33.29(15) . . ?
C12 Nb1 C11 33.55(15) . . ?
O1 Nb1 S1 104.45(13) . . y
O11 Nb1 S1 74.38(8) . . y
C15 Nb1 S1 74.92(11) . . ?
C12 Nb1 S1 128.34(11) . . ?
C11 Nb1 S1 105.91(11) . . ?
O1 Nb1 S2 105.65(13) . . y
O11 Nb1 S2 74.03(8) . . y
C15 Nb1 S2 127.94(11) . . ?
C12 Nb1 S2 76.74(11) . . ?
C11 Nb1 S2 109.15(11) . . ?
S1 Nb1 S2 136.06(5) . . y
O1 Nb1 C14 134.79(16) . . ?
O11 Nb1 C14 130.82(13) . . ?
C15 Nb1 C14 33.82(15) . . ?
C12 Nb1 C14 55.02(15) . . ?
C11 Nb1 C14 55.33(15) . . ?
S1 Nb1 C14 76.21(11) . . ?
S2 Nb1 C14 103.12(11) . . ?
O1 Nb1 C13 132.91(16) . . ?
O11 Nb1 C13 131.63(13) . . ?
C15 Nb1 C13 54.78(15) . . ?
C12 Nb1 C13 33.91(15) . . ?
C11 Nb1 C13 55.34(15) . . ?
S1 Nb1 C13 106.28(11) . . ?
S2 Nb1 C13 74.35(11) . . ?
C14 Nb1 C13 31.83(15) . . ?
C1 S1 Nb1 99.38(17) . . y
C3 O11 C2 110.6(3) . . y
C3 O11 Nb1 122.6(3) . . y
C2 O11 Nb1 122.2(3) . . y
C4 S2 Nb1 100.34(17) . . y
C2 C1 S1 110.1(3) . . ?
C2 C1 H1A 109.6 . . ?
S1 C1 H1A 109.6 . . ?
C2 C1 H1B 109.6 . . ?
S1 C1 H1B 109.6 . . ?
H1A C1 H1B 108.1 . . ?
O11 C2 C1 107.2(4) . . ?
O11 C2 H2A 110.3 . . ?
C1 C2 H2A 110.3 . . ?
O11 C2 H2B 110.3 . . ?
C1 C2 H2B 110.3 . . ?
H2A C2 H2B 108.5 . . ?
O11 C3 C4 107.5(4) . . ?
O11 C3 H3A 110.2 . . ?
C4 C3 H3A 110.2 . . ?
O11 C3 H3B 110.2 . . ?
C4 C3 H3B 110.2 . . ?
H3A C3 H3B 108.5 . . ?
C3 C4 S2 109.4(3) . . ?
C3 C4 H4A 109.8 . . ?
S2 C4 H4A 109.8 . . ?
C3 C4 H4B 109.8 . . ?
S2 C4 H4B 109.8 . . ?
H4A C4 H4B 108.2 . . ?
C15 C11 C12 107.1(4) . . ?
C15 C11 C16 126.5(4) . . ?
C12 C11 C16 126.3(4) . . ?
C15 C11 Nb1 71.9(3) . . ?
C12 C11 Nb1 72.1(2) . . ?
C16 C11 Nb1 119.5(3) . . ?
C11 C12 C13 107.7(4) . . ?
C11 C12 Nb1 74.3(3) . . ?
C13 C12 Nb1 75.6(3) . . ?
C11 C12 H12 126.1 . . ?
C13 C12 H12 126.1 . . ?
Nb1 C12 H12 116.1 . . ?
C14 C13 C12 108.2(4) . . ?
C14 C13 Nb1 73.7(3) . . ?
C12 C13 Nb1 70.5(2) . . ?
C14 C13 H13 125.9 . . ?
C12 C13 H13 125.9 . . ?
Nb1 C13 H13 121.6 . . ?
C13 C14 C15 108.1(4) . . ?
C13 C14 Nb1 74.5(3) . . ?
C15 C14 Nb1 70.6(2) . . ?
C13 C14 H14 125.9 . . ?
C15 C14 H14 125.9 . . ?
Nb1 C14 H14 120.7 . . ?
C11 C15 C14 108.6(4) . . ?
C11 C15 Nb1 74.8(2) . . ?
C14 C15 Nb1 75.6(3) . . ?
C11 C15 H15 125.7 . . ?
C14 C15 H15 125.7 . . ?
Nb1 C15 H15 115.9 . . ?
C11 C16 H16A 109.5 . . ?
C11 C16 H16B 109.5 . . ?
H16A C16 H16B 109.5 . . ?
C11 C16 H16C 109.5 . . ?
H16A C16 H16C 109.5 . . ?
H16B C16 H16C 109.5 . . ?
O2 Nb2 O12 90.82(12) . . y
O2 Nb2 C22 101.89(15) . . ?
O12 Nb2 C22 148.50(14) . . ?
O2 Nb2 C25 99.90(15) . . ?
O12 Nb2 C25 150.84(13) . . ?
C22 Nb2 C25 55.20(16) . . ?
O2 Nb2 S4 102.77(11) . . y
O12 Nb2 S4 74.34(8) . . y
C22 Nb2 S4 128.90(12) . . ?
C25 Nb2 S4 76.85(11) . . ?
O2 Nb2 C21 82.91(15) . . ?
O12 Nb2 C21 173.56(13) . . ?
C22 Nb2 C21 33.32(15) . . ?
C25 Nb2 C21 33.27(15) . . ?
S4 Nb2 C21 108.41(11) . . ?
O2 Nb2 S3 104.62(11) . . y
O12 Nb2 S3 74.20(8) . . y
C22 Nb2 S3 74.73(11) . . ?
C25 Nb2 S3 127.68(11) . . ?
S4 Nb2 S3 138.13(4) . . y
C21 Nb2 S3 105.89(11) . . ?
O2 Nb2 C23 135.02(15) . . ?
O12 Nb2 C23 130.38(14) . . ?
C22 Nb2 C23 33.76(17) . . ?
C25 Nb2 C23 54.44(16) . . ?
S4 Nb2 C23 105.15(13) . . ?
C21 Nb2 C23 55.10(15) . . ?
S3 Nb2 C23 76.02(12) . . ?
O2 Nb2 C24 133.39(15) . . ?
O12 Nb2 C24 131.16(13) . . ?
C22 Nb2 C24 54.72(17) . . ?
C25 Nb2 C24 33.69(15) . . ?
S4 Nb2 C24 76.01(12) . . ?
C21 Nb2 C24 55.20(16) . . ?
S3 Nb2 C24 105.77(12) . . ?
C23 Nb2 C24 31.59(17) . . ?
C8 S3 Nb2 101.46(16) . . y
C5 S4 Nb2 99.13(16) . . y
C6 C5 S4 109.4(3) . . ?
C6 C5 H5A 109.8 . . ?
S4 C5 H5A 109.8 . . ?
C6 C5 H5B 109.8 . . ?
S4 C5 H5B 109.8 . . ?
H5A C5 H5B 108.2 . . ?
O12 C6 C5 106.7(4) . . ?
O12 C6 H6A 110.4 . . ?
C5 C6 H6A 110.4 . . ?
O12 C6 H6B 110.4 . . ?
C5 C6 H6B 110.4 . . ?
H6A C6 H6B 108.6 . . ?
O12 C7 C8 107.9(4) . . ?
O12 C7 H7A 110.1 . . ?
C8 C7 H7A 110.1 . . ?
O12 C7 H7B 110.1 . . ?
C8 C7 H7B 110.1 . . ?
H7A C7 H7B 108.4 . . ?
C7 C8 S3 108.7(3) . . ?
C7 C8 H8A 109.9 . . ?
S3 C8 H8A 109.9 . . ?
C7 C8 H8B 109.9 . . ?
S3 C8 H8B 109.9 . . ?
H8A C8 H8B 108.3 . . ?
C7 O12 C6 110.8(3) . . y
C7 O12 Nb2 121.9(3) . . y
C6 O12 Nb2 122.4(3) . . y
C22 C21 C25 106.8(4) . . ?
C22 C21 C26 126.4(4) . . ?
C25 C21 C26 126.7(4) . . ?
C22 C21 Nb2 71.8(3) . . ?
C25 C21 Nb2 72.3(2) . . ?
C26 C21 Nb2 119.1(3) . . ?
C21 C22 C23 108.2(4) . . ?
C21 C22 Nb2 74.8(3) . . ?
C23 C22 Nb2 75.9(3) . . ?
C21 C22 H22 125.9 . . ?
C23 C22 H22 125.9 . . ?
Nb2 C22 H22 115.5 . . ?
C24 C23 C22 108.6(4) . . ?
C24 C23 Nb2 74.6(3) . . ?
C22 C23 Nb2 70.3(3) . . ?
C24 C23 H23 125.7 . . ?
C22 C23 H23 125.7 . . ?
Nb2 C23 H23 121.0 . . ?
C23 C24 C25 107.6(4) . . ?
C23 C24 Nb2 73.8(3) . . ?
C25 C24 Nb2 70.5(2) . . ?
C23 C24 H24 126.2 . . ?
C25 C24 H24 126.2 . . ?
Nb2 C24 H24 121.3 . . ?
C21 C25 C24 108.5(4) . . ?
C21 C25 Nb2 74.4(2) . . ?
C24 C25 Nb2 75.9(2) . . ?
C21 C25 H25 125.7 . . ?
C24 C25 H25 125.7 . . ?
Nb2 C25 H25 116.1 . . ?
C21 C26 H26A 109.5 . . ?
C21 C26 H26B 109.5 . . ?
H26A C26 H26B 109.5 . . ?
C21 C26 H26C 109.5 . . ?
H26A C26 H26C 109.5 . . ?
H26B C26 H26C 109.5 . . ?

loop_
_geom_bond_atom_site_label_1
_geom_bond_atom_site_label_2
_geom_bond_distance
_geom_bond_site_symmetry_2
_geom_bond_publ_flag
Nb1 O1 1.734(3) . y
Nb1 O11 2.351(3) . y
Nb1 C15 2.431(4) . ?
Nb1 C12 2.439(4) . ?
Nb1 C11 2.468(4) . ?
Nb1 S1 2.4732(13) . y
Nb1 S2 2.4761(13) . y
Nb1 C14 2.497(4) . ?
Nb1 C13 2.507(4) . ?
S1 C1 1.813(5) . y
O11 C3 1.441(6) . y
O11 C2 1.455(6) . y
S2 C4 1.814(5) . y
C1 C2 1.494(7) . y
C1 H1A 0.9900 . ?
C1 H1B 0.9900 . ?
C2 H2A 0.9900 . ?
C2 H2B 0.9900 . ?
C3 C4 1.500(7) . y
C3 H3A 0.9900 . ?
C3 H3B 0.9900 . ?
C4 H4A 0.9900 . ?
C4 H4B 0.9900 . ?
C11 C15 1.403(6) . ?
C11 C12 1.417(6) . ?
C11 C16 1.495(6) . ?
C12 C13 1.444(7) . ?
C12 H12 0.9500 . ?
C13 C14 1.372(7) . ?
C13 H13 0.9500 . ?
C14 C15 1.434(6) . ?
C14 H14 0.9500 . ?
C15 H15 0.9500 . ?
C16 H16A 0.9800 . ?
C16 H16B 0.9800 . ?
C16 H16C 0.9800 . ?
Nb2 O2 1.735(3) . y
Nb2 O12 2.342(3) . y
Nb2 C22 2.434(4) . ?
Nb2 C25 2.447(4) . ?
Nb2 S4 2.4651(13) . y
Nb2 C21 2.473(4) . ?
Nb2 S3 2.4743(13) . y
Nb2 C23 2.507(4) . ?
Nb2 C24 2.517(4) . ?
S3 C8 1.819(5) . y
S4 C5 1.820(5) . y
C5 C6 1.499(7) . y
C5 H5A 0.9900 . ?
C5 H5B 0.9900 . ?
C6 O12 1.460(5) . y
C6 H6A 0.9900 . ?
C6 H6B 0.9900 . ?
C7 O12 1.448(5) . y
C7 C8 1.488(7) . y
C7 H7A 0.9900 . ?
C7 H7B 0.9900 . ?
C8 H8A 0.9900 . ?
C8 H8B 0.9900 . ?
C21 C22 1.407(7) . ?
C21 C25 1.409(7) . ?
C21 C26 1.495(7) . ?
C22 C23 1.437(7) . ?
C22 H22 0.9500 . ?
C23 C24 1.368(7) . ?
C23 H23 0.9500 . ?
C24 C25 1.440(7) . ?
C24 H24 0.9500 . ?
C25 H25 0.9500 . ?
C26 H26A 0.9800 . ?
C26 H26B 0.9800 . ?
C26 H26C 0.9800 . ?

loop_
_geom_torsion_atom_site_label_1
_geom_torsion_atom_site_label_2
_geom_torsion_atom_site_label_3
_geom_torsion_atom_site_label_4
_geom_torsion
_geom_torsion_site_symmetry_1
_geom_torsion_site_symmetry_2
_geom_torsion_site_symmetry_3
_geom_torsion_site_symmetry_4
_geom_torsion_publ_flag
O1 Nb1 S1 C1 -60.2(2) . . . . ?
O11 Nb1 S1 C1 26.40(19) . . . . ?
C15 Nb1 S1 C1 -158.5(2) . . . . ?
C12 Nb1 S1 C1 -174.7(2) . . . . ?
C11 Nb1 S1 C1 -146.2(2) . . . . ?
S2 Nb1 S1 C1 71.82(19) . . . . ?
C14 Nb1 S1 C1 166.5(2) . . . . ?
C13 Nb1 S1 C1 156.0(2) . . . . ?
O1 Nb1 O11 C3 -104.9(3) . . . . ?
C15 Nb1 O11 C3 141.0(3) . . . . ?
C12 Nb1 O11 C3 5.4(5) . . . . ?
S1 Nb1 O11 C3 150.3(3) . . . . ?
S2 Nb1 O11 C3 1.2(3) . . . . ?
C14 Nb1 O11 C3 94.9(3) . . . . ?
C13 Nb1 O11 C3 52.2(4) . . . . ?
O1 Nb1 O11 C2 101.4(3) . . . . ?
C15 Nb1 O11 C2 -12.7(5) . . . . ?
C12 Nb1 O11 C2 -148.3(3) . . . . ?
S1 Nb1 O11 C2 -3.5(3) . . . . ?
S2 Nb1 O11 C2 -152.5(3) . . . . ?
C14 Nb1 O11 C2 -58.8(4) . . . . ?
C13 Nb1 O11 C2 -101.6(3) . . . . ?
O1 Nb1 S2 C4 61.1(2) . . . . ?
O11 Nb1 S2 C4 -25.03(19) . . . . ?
C15 Nb1 S2 C4 180.0(2) . . . . ?
C12 Nb1 S2 C4 157.1(2) . . . . ?
C11 Nb1 S2 C4 148.3(2) . . . . ?
S1 Nb1 S2 C4 -70.55(19) . . . . ?
C14 Nb1 S2 C4 -154.2(2) . . . . ?
C13 Nb1 S2 C4 -168.0(2) . . . . ?
Nb1 S1 C1 C2 -53.3(4) . . . . ?
C3 O11 C2 C1 175.9(4) . . . . ?
Nb1 O11 C2 C1 -27.5(5) . . . . ?
S1 C1 C2 O11 53.6(5) . . . . ?
C2 O11 C3 C4 -173.9(4) . . . . ?
Nb1 O11 C3 C4 29.6(5) . . . . ?
O11 C3 C4 S2 -53.4(4) . . . . ?
Nb1 S2 C4 C3 51.6(4) . . . . ?
O1 Nb1 C11 C15 -125.0(3) . . . . ?
C12 Nb1 C11 C15 115.5(4) . . . . ?
S1 Nb1 C11 C15 -22.0(3) . . . . ?
S2 Nb1 C11 C15 131.1(2) . . . . ?
C14 Nb1 C11 C15 38.1(3) . . . . ?
C13 Nb1 C11 C15 77.0(3) . . . . ?
O1 Nb1 C11 C12 119.6(3) . . . . ?
C15 Nb1 C11 C12 -115.5(4) . . . . ?
S1 Nb1 C11 C12 -137.5(2) . . . . ?
S2 Nb1 C11 C12 15.6(3) . . . . ?
C14 Nb1 C11 C12 -77.4(3) . . . . ?
C13 Nb1 C11 C12 -38.5(3) . . . . ?
O1 Nb1 C11 C16 -2.6(4) . . . . ?
C15 Nb1 C11 C16 122.3(5) . . . . ?
C12 Nb1 C11 C16 -122.2(5) . . . . ?
S1 Nb1 C11 C16 100.3(3) . . . . ?
S2 Nb1 C11 C16 -106.6(3) . . . . ?
C14 Nb1 C11 C16 160.4(4) . . . . ?
C13 Nb1 C11 C16 -160.7(4) . . . . ?
C15 C11 C12 C13 5.0(5) . . . . ?
C16 C11 C12 C13 -177.3(4) . . . . ?
Nb1 C11 C12 C13 68.8(3) . . . . ?
C15 C11 C12 Nb1 -63.9(3) . . . . ?
C16 C11 C12 Nb1 113.9(4) . . . . ?
O1 Nb1 C12 C11 -60.9(3) . . . . ?
O11 Nb1 C12 C11 -169.1(2) . . . . ?
C15 Nb1 C12 C11 36.9(3) . . . . ?
S1 Nb1 C12 C11 55.9(3) . . . . ?
S2 Nb1 C12 C11 -164.9(3) . . . . ?
C14 Nb1 C12 C11 78.4(3) . . . . ?
C13 Nb1 C12 C11 113.5(4) . . . . ?
O1 Nb1 C12 C13 -174.4(3) . . . . ?
O11 Nb1 C12 C13 77.4(4) . . . . ?
C15 Nb1 C12 C13 -76.6(3) . . . . ?
C11 Nb1 C12 C13 -113.5(4) . . . . ?
S1 Nb1 C12 C13 -57.6(3) . . . . ?
S2 Nb1 C12 C13 81.6(2) . . . . ?
C14 Nb1 C12 C13 -35.1(3) . . . . ?
C11 C12 C13 C14 -3.4(5) . . . . ?
Nb1 C12 C13 C14 64.5(3) . . . . ?
C11 C12 C13 Nb1 -68.0(3) . . . . ?
O1 Nb1 C13 C14 -109.0(3) . . . . ?
O11 Nb1 C13 C14 103.1(3) . . . . ?
C15 Nb1 C13 C14 -37.7(3) . . . . ?
C12 Nb1 C13 C14 -116.6(4) . . . . ?
C11 Nb1 C13 C14 -78.6(3) . . . . ?
S1 Nb1 C13 C14 19.7(3) . . . . ?
S2 Nb1 C13 C14 153.9(3) . . . . ?
O1 Nb1 C13 C12 7.6(4) . . . . ?
O11 Nb1 C13 C12 -140.3(2) . . . . ?
C15 Nb1 C13 C12 78.9(3) . . . . ?
C11 Nb1 C13 C12 38.0(3) . . . . ?
S1 Nb1 C13 C12 136.4(2) . . . . ?
S2 Nb1 C13 C12 -89.4(2) . . . . ?
C14 Nb1 C13 C12 116.6(4) . . . . ?
C12 C13 C14 C15 0.5(5) . . . . ?
Nb1 C13 C14 C15 63.0(3) . . . . ?
C12 C13 C14 Nb1 -62.5(3) . . . . ?
O1 Nb1 C14 C13 102.7(3) . . . . ?
O11 Nb1 C14 C13 -105.8(3) . . . . ?
C15 Nb1 C14 C13 116.1(4) . . . . ?
C12 Nb1 C14 C13 37.5(3) . . . . ?
C11 Nb1 C14 C13 78.6(3) . . . . ?
S1 Nb1 C14 C13 -160.5(3) . . . . ?
S2 Nb1 C14 C13 -25.7(3) . . . . ?
O1 Nb1 C14 C15 -13.4(4) . . . . ?
O11 Nb1 C14 C15 138.1(2) . . . . ?
C12 Nb1 C14 C15 -78.6(3) . . . . ?
C11 Nb1 C14 C15 -37.5(3) . . . . ?
S1 Nb1 C14 C15 83.4(3) . . . . ?
S2 Nb1 C14 C15 -141.8(2) . . . . ?
C13 Nb1 C14 C15 -116.1(4) . . . . ?
C12 C11 C15 C14 -4.7(5) . . . . ?
C16 C11 C15 C14 177.6(4) . . . . ?
Nb1 C11 C15 C14 -68.7(3) . . . . ?
C12 C11 C15 Nb1 64.0(3) . . . . ?
C16 C11 C15 Nb1 -113.7(4) . . . . ?
C13 C14 C15 C11 2.6(5) . . . . ?
Nb1 C14 C15 C11 68.2(3) . . . . ?
C13 C14 C15 Nb1 -65.6(3) . . . . ?
O1 Nb1 C15 C11 56.0(3) . . . . ?
O11 Nb1 C15 C11 167.3(2) . . . . ?
C12 Nb1 C15 C11 -37.2(3) . . . . ?
S1 Nb1 C15 C11 158.1(3) . . . . ?
S2 Nb1 C15 C11 -64.6(3) . . . . ?
C14 Nb1 C15 C11 -114.3(4) . . . . ?
C13 Nb1 C15 C11 -78.9(3) . . . . ?
O1 Nb1 C15 C14 170.3(3) . . . . ?
O11 Nb1 C15 C14 -78.4(4) . . . . ?
C12 Nb1 C15 C14 77.0(3) . . . . ?
C11 Nb1 C15 C14 114.3(4) . . . . ?
S1 Nb1 C15 C14 -87.6(3) . . . . ?
S2 Nb1 C15 C14 49.7(3) . . . . ?
C13 Nb1 C15 C14 35.4(3) . . . . ?
O2 Nb2 S3 C8 64.8(2) . . . . ?
O12 Nb2 S3 C8 -21.87(18) . . . . ?
C22 Nb2 S3 C8 163.4(2) . . . . ?
C25 Nb2 S3 C8 180.0(2) . . . . ?
S4 Nb2 S3 C8 -64.50(18) . . . . ?
C21 Nb2 S3 C8 151.4(2) . . . . ?
C23 Nb2 S3 C8 -161.7(2) . . . . ?
C24 Nb2 S3 C8 -151.0(2) . . . . ?
O2 Nb2 S4 C5 -59.6(2) . . . . ?
O12 Nb2 S4 C5 27.6(2) . . . . ?
C22 Nb2 S4 C5 -176.6(2) . . . . ?
C25 Nb2 S4 C5 -157.0(2) . . . . ?
C21 Nb2 S4 C5 -146.3(2) . . . . ?
S3 Nb2 S4 C5 70.22(19) . . . . ?
C23 Nb2 S4 C5 156.0(2) . . . . ?
C24 Nb2 S4 C5 168.4(2) . . . . ?
Nb2 S4 C5 C6 -54.7(3) . . . . ?
S4 C5 C6 O12 54.0(4) . . . . ?
O12 C7 C8 S3 -54.7(5) . . . . ?
Nb2 S3 C8 C7 49.1(3) . . . . ?
C8 C7 O12 C6 -169.3(4) . . . . ?
C8 C7 O12 Nb2 35.1(5) . . . . ?
C5 C6 O12 C7 177.5(4) . . . . ?
C5 C6 O12 Nb2 -27.0(5) . . . . ?
O2 Nb2 O12 C7 -108.8(3) . . . . ?
C22 Nb2 O12 C7 5.9(5) . . . . ?
C25 Nb2 O12 C7 139.0(4) . . . . ?
S4 Nb2 O12 C7 148.2(3) . . . . ?
S3 Nb2 O12 C7 -3.8(3) . . . . ?
C23 Nb2 O12 C7 51.4(4) . . . . ?
C24 Nb2 O12 C7 93.5(4) . . . . ?
O2 Nb2 O12 C6 98.4(3) . . . . ?
C25 Nb2 O12 C6 -13.8(5) . . . . ?
S4 Nb2 O12 C6 -4.6(3) . . . . ?
S3 Nb2 O12 C6 -156.6(3) . . . . ?
C23 Nb2 O12 C6 -101.4(4) . . . . ?
C24 Nb2 O12 C6 -59.3(4) . . . . ?
O2 Nb2 C21 C22 124.5(3) . . . . ?
C25 Nb2 C21 C22 -115.1(4) . . . . ?
S4 Nb2 C21 C22 -134.3(3) . . . . ?
S3 Nb2 C21 C22 21.3(3) . . . . ?
C23 Nb2 C21 C22 -38.4(3) . . . . ?
C24 Nb2 C21 C22 -77.1(3) . . . . ?
O2 Nb2 C21 C25 -120.3(3) . . . . ?
C22 Nb2 C21 C25 115.1(4) . . . . ?
S4 Nb2 C21 C25 -19.2(3) . . . . ?
S3 Nb2 C21 C25 136.4(2) . . . . ?
C23 Nb2 C21 C25 76.8(3) . . . . ?
C24 Nb2 C21 C25 38.0(3) . . . . ?
O2 Nb2 C21 C26 2.4(4) . . . . ?
C22 Nb2 C21 C26 -122.2(5) . . . . ?
C25 Nb2 C21 C26 122.7(5) . . . . ?
S4 Nb2 C21 C26 103.5(4) . . . . ?
S3 Nb2 C21 C26 -100.9(4) . . . . ?
C23 Nb2 C21 C26 -160.5(4) . . . . ?
C24 Nb2 C21 C26 160.7(4) . . . . ?
C25 C21 C22 C23 4.9(5) . . . . ?
C26 C21 C22 C23 -177.6(4) . . . . ?
Nb2 C21 C22 C23 69.2(3) . . . . ?
C25 C21 C22 Nb2 -64.3(3) . . . . ?
C26 C21 C22 Nb2 113.2(5) . . . . ?
O2 Nb2 C22 C21 -56.7(3) . . . . ?
C25 Nb2 C22 C21 37.2(3) . . . . ?
S4 Nb2 C22 C21 60.7(3) . . . . ?
S3 Nb2 C22 C21 -158.8(3) . . . . ?
C23 Nb2 C22 C21 113.7(4) . . . . ?
C24 Nb2 C22 C21 78.7(3) . . . . ?
O2 Nb2 C22 C23 -170.3(3) . . . . ?
O12 Nb2 C22 C23 77.9(4) . . . . ?
C25 Nb2 C22 C23 -76.4(3) . . . . ?
S4 Nb2 C22 C23 -52.9(3) . . . . ?
C21 Nb2 C22 C23 -113.7(4) . . . . ?
S3 Nb2 C22 C23 87.6(3) . . . . ?
C24 Nb2 C22 C23 -35.0(3) . . . . ?
C21 C22 C23 C24 -3.2(5) . . . . ?
Nb2 C22 C23 C24 65.3(3) . . . . ?
C21 C22 C23 Nb2 -68.5(3) . . . . ?
O2 Nb2 C23 C24 -103.2(3) . . . . ?
O12 Nb2 C23 C24 105.4(3) . . . . ?
C22 Nb2 C23 C24 -116.7(4) . . . . ?
C25 Nb2 C23 C24 -37.8(3) . . . . ?
S4 Nb2 C23 C24 23.3(3) . . . . ?
C21 Nb2 C23 C24 -78.8(3) . . . . ?
S3 Nb2 C23 C24 160.0(3) . . . . ?
O2 Nb2 C23 C22 13.5(4) . . . . ?
O12 Nb2 C23 C22 -137.9(3) . . . . ?
C25 Nb2 C23 C22 78.9(3) . . . . ?
S4 Nb2 C23 C22 140.0(3) . . . . ?
C21 Nb2 C23 C22 37.8(3) . . . . ?
S3 Nb2 C23 C22 -83.3(3) . . . . ?
C24 Nb2 C23 C22 116.7(4) . . . . ?
C22 C23 C24 C25 0.2(5) . . . . ?
Nb2 C23 C24 C25 62.7(3) . . . . ?
C22 C23 C24 Nb2 -62.6(3) . . . . ?
O2 Nb2 C24 C23 108.7(3) . . . . ?
O12 Nb2 C24 C23 -102.8(3) . . . . ?
C22 Nb2 C24 C23 37.5(3) . . . . ?
C25 Nb2 C24 C23 116.0(4) . . . . ?
S4 Nb2 C24 C23 -156.8(3) . . . . ?
C21 Nb2 C24 C23 78.5(3) . . . . ?
S3 Nb2 C24 C23 -20.2(3) . . . . ?
O2 Nb2 C24 C25 -7.3(4) . . . . ?
O12 Nb2 C24 C25 141.2(2) . . . . ?
C22 Nb2 C24 C25 -78.5(3) . . . . ?
S4 Nb2 C24 C25 87.2(3) . . . . ?
C21 Nb2 C24 C25 -37.5(3) . . . . ?
S3 Nb2 C24 C25 -136.2(3) . . . . ?
C23 Nb2 C24 C25 -116.0(4) . . . . ?
C22 C21 C25 C24 -4.8(5) . . . . ?
C26 C21 C25 C24 177.7(4) . . . . ?
Nb2 C21 C25 C24 -68.8(3) . . . . ?
C22 C21 C25 Nb2 64.0(3) . . . . ?
C26 C21 C25 Nb2 -113.5(5) . . . . ?
C23 C24 C25 C21 2.9(5) . . . . ?
Nb2 C24 C25 C21 67.8(3) . . . . ?
C23 C24 C25 Nb2 -64.9(3) . . . . ?
O2 Nb2 C25 C21 60.4(3) . . . . ?
O12 Nb2 C25 C21 170.4(2) . . . . ?
C22 Nb2 C25 C21 -37.3(3) . . . . ?
S4 Nb2 C25 C21 161.3(3) . . . . ?
S3 Nb2 C25 C21 -56.9(3) . . . . ?
C23 Nb2 C25 C21 -78.9(3) . . . . ?
C24 Nb2 C25 C21 -114.3(4) . . . . ?
O2 Nb2 C25 C24 174.6(3) . . . . ?
O12 Nb2 C25 C24 -75.3(4) . . . . ?
C22 Nb2 C25 C24 77.0(3) . . . . ?
S4 Nb2 C25 C24 -84.4(3) . . . . ?
C21 Nb2 C25 C24 114.3(4) . . . . ?
S3 Nb2 C25 C24 57.4(3) . . . . ?
C23 Nb2 C25 C24 35.4(3) . . . . ?
